data_1563069
loop_
_publ_author_name
'Unruh, Daniel K.'
'Baranay, Michelle'
'Pressprich, Laura'
'Stoffer, Megan'
'Burns, Peter C.'

_publ_section_title
;
 Synthesis and characterization of uranyl chromate sheet compounds
 containing edge-sharing dimers of uranyl pentagonal bipyramids
;
_journal_name_full 'Journal of Solid State Chemistry'
_journal_page_first 158
_journal_page_last 164
_journal_paper_doi 10.1016/j.jssc.2011.11.033
_journal_volume 186
_journal_year 2012
_chemical_formula_sum 'Co3 Cr6 O52 U4'
_chemical_formula_weight 2272.91
_space_group_IT_number 14
_space_group_name_Hall '-P 2yn'
_space_group_name_H-M_alt 'P 1 21/n 1'
_symmetry_cell_setting monoclinic
_symmetry_space_group_name_H-M 'P 1 21/n 1'
_atom_sites_solution_hydrogens none
_atom_sites_solution_primary direct
_atom_sites_solution_secondary difmap
_audit_creation_method SHELXL-97
_cell_angle_alpha 90.00
_cell_angle_beta 108.9260(10)
_cell_angle_gamma 90.00
_cell_formula_units_Z 2
_cell_length_a 9.8822(6)
_cell_length_b 17.3444(11)
_cell_length_c 13.8215(9)
_cell_measurement_reflns_used 1477
_cell_measurement_temperature 296(2)
_cell_measurement_theta_max 21.30
_cell_measurement_theta_min 2.35
_cell_volume 2240.9(2)
_computing_cell_refinement 'Bruker SAINT'
_computing_data_collection 'Bruker APEX2'
_computing_data_reduction 'Bruker SAINT'
_computing_molecular_graphics 'CrystalMaker v8.2.3'
_computing_structure_refinement 'SHELXL-97 (Sheldrick, 2008)'
_computing_structure_solution 'SHELXS-97 (Sheldrick, 2008)'
_diffrn_ambient_temperature 296(2)
_diffrn_measured_fraction_theta_full 0.994
_diffrn_measured_fraction_theta_max 0.994
_diffrn_measurement_device_type 'CCD area detector'
_diffrn_measurement_method 'phi and omega scans'
_diffrn_radiation_monochromator graphite
_diffrn_radiation_source 'fine-focus sealed tube'
_diffrn_radiation_type MoK\a
_diffrn_radiation_wavelength 0.71073
_diffrn_reflns_av_R_equivalents 0.0924
_diffrn_reflns_av_sigmaI/netI 0.0595
_diffrn_reflns_limit_h_max 12
_diffrn_reflns_limit_h_min -12
_diffrn_reflns_limit_k_max 21
_diffrn_reflns_limit_k_min -21
_diffrn_reflns_limit_l_max 17
_diffrn_reflns_limit_l_min -17
_diffrn_reflns_number 27614
_diffrn_reflns_theta_full 26.39
_diffrn_reflns_theta_max 26.39
_diffrn_reflns_theta_min 2.23
_exptl_absorpt_coefficient_mu 16.993
_exptl_absorpt_correction_T_max 0.423
_exptl_absorpt_correction_T_min 0.365
_exptl_absorpt_correction_type multi-scan
_exptl_absorpt_process_details SADABS
_exptl_crystal_colour yellow
_exptl_crystal_density_diffrn 3.368
_exptl_crystal_density_method 'not measured'
_exptl_crystal_description blocky
_exptl_crystal_F_000 2018
_exptl_crystal_size_max 0.085
_exptl_crystal_size_mid 0.08
_exptl_crystal_size_min 0.06
_refine_diff_density_max 4.734
_refine_diff_density_min -1.446
_refine_diff_density_rms 0.276
_refine_ls_extinction_method none
_refine_ls_goodness_of_fit_ref 1.013
_refine_ls_hydrogen_treatment none
_refine_ls_matrix_type full
_refine_ls_number_parameters 295
_refine_ls_number_reflns 4568
_refine_ls_number_restraints 0
_refine_ls_restrained_S_all 1.013
_refine_ls_R_factor_all 0.0691
_refine_ls_R_factor_gt 0.0423
_refine_ls_shift/su_max 0.000
_refine_ls_shift/su_mean 0.000
_refine_ls_structure_factor_coef Fsqd
_refine_ls_weighting_details 'calc w=1/[\s^2^(Fo^2^)+(0.0478P)^2^+3.5977P] where P=(Fo^2^+2Fc^2^)/3'
_refine_ls_weighting_scheme calc
_refine_ls_wR_factor_gt 0.0937
_refine_ls_wR_factor_ref 0.1049
_reflns_number_gt 3284
_reflns_number_total 4568
_reflns_threshold_expression >2sigma(I)
_cod_data_source_file JSSC-2012-186-158.cif
_cod_data_source_block sadabs_p21n-6
_cod_depositor_comments
;
The following automatic conversions were performed:

data item '_symmetry_cell_setting' value 'Monoclinic' was changed to
'monoclinic' in accordance with the built-in table derived from the
CIF Core dictionary named 'cif_core.dic' version 2.4.5 last updated
on 2014-11-21.

Automatic conversion script
Id: cif_fix_values 8369 2020-08-20 11:38:08Z andrius 
;
_cod_original_sg_symbol_H-M P2(1)/n
_cod_database_code 1563069

loop_
_symmetry_equiv_pos_as_xyz
'x, y, z'
'-x+1/2, y+1/2, -z+1/2'
'-x, -y, -z'
'x-1/2, -y-1/2, z-1/2'

loop_
_atom_site_label
_atom_site_type_symbol
_atom_site_fract_x
_atom_site_fract_y
_atom_site_fract_z
_atom_site_U_iso_or_equiv
_atom_site_adp_type
_atom_site_occupancy
_atom_site_symmetry_multiplicity
_atom_site_calc_flag
_atom_site_refinement_flags
_atom_site_disorder_assembly
_atom_site_disorder_group
U1 U 0.43903(4) 0.22880(3) 0.20886(3) 0.01618(12) Uani 1 1 d . . .
U2 U 0.11299(4) 0.22352(3) 0.30743(3) 0.01742(13) Uani 1 1 d . . .
Co1 Co 0.5000 0.5000 0.5000 0.0294(6) Uani 1 2 d S . .
Co2 Co 0.72175(17) -0.00504(10) 0.41954(13) 0.0261(4) Uani 1 1 d . . .
Cr1 Cr -0.25462(19) 0.23299(11) 0.09585(14) 0.0220(4) Uani 1 1 d . . .
Cr2 Cr 0.29413(19) 0.23457(11) -0.08171(14) 0.0193(4) Uani 1 1 d . . .
Cr3 Cr 0.4521(2) 0.12112(11) 0.44069(14) 0.0235(4) Uani 1 1 d . . .
O1 O 0.4264(8) 0.3254(5) 0.2457(5) 0.0255(19) Uani 1 1 d . . .
O2 O 0.1620(8) 0.3229(5) 0.3140(6) 0.031(2) Uani 1 1 d . . .
O3 O 0.0595(9) 0.1248(5) 0.2993(6) 0.032(2) Uani 1 1 d . . .
O4 O 0.4566(8) 0.1329(5) 0.1732(6) 0.030(2) Uani 1 1 d . . .
O5 O 0.1868(7) 0.2104(4) 0.1615(6) 0.0203(17) Uani 1 1 d . . .
O6 O 0.3600(8) 0.1879(5) 0.3463(5) 0.0209(17) Uani 1 1 d . . .
O7 O 0.3447(8) 0.2695(5) 0.0371(6) 0.0274(19) Uani 1 1 d . . .
O8 O 0.1526(8) 0.2850(5) -0.1523(6) 0.028(2) Uani 1 1 d . . .
O9 O 0.4243(9) 0.2457(6) -0.1299(7) 0.045(3) Uani 1 1 d . . .
O10 O 0.5625(9) 0.1648(5) 0.5350(6) 0.034(2) Uani 1 1 d . . .
O11 O 0.3389(9) 0.0737(5) 0.4803(7) 0.034(2) Uani 1 1 d . . .
O12 O 0.5368(9) 0.0593(5) 0.3900(6) 0.032(2) Uani 1 1 d . . .
O13 O -0.3640(9) 0.2640(5) 0.1546(7) 0.035(2) Uani 1 1 d . . .
O14 O -0.2928(9) 0.2802(5) -0.0142(6) 0.035(2) Uani 1 1 d . . .
O15 O -0.0876(9) 0.2562(6) 0.1672(6) 0.037(2) Uani 1 1 d . . .
O16 O 0.2517(12) 0.1466(5) -0.0814(8) 0.055(3) Uani 1 1 d . . .
O17 O -0.2709(11) 0.1435(6) 0.0771(9) 0.058(3) Uani 1 1 d . . .
O18 O 0.8190(8) 0.0657(5) 0.5483(6) 0.031(2) Uani 1 1 d . . .
O19 O 0.9040(9) -0.0728(5) 0.4546(8) 0.048(3) Uani 1 1 d . . .
O20 O 0.7851(10) 0.0692(5) 0.3222(7) 0.041(2) Uani 1 1 d . . .
O21 O 0.6158(11) -0.0751(5) 0.2987(7) 0.049(3) Uani 1 1 d . . .
O22 O 0.5622(10) 0.6142(5) 0.5523(7) 0.048(3) Uani 1 1 d . . .
O23 O 0.3407(10) 0.5509(6) 0.3844(7) 0.047(3) Uani 1 1 d . . .
O24 O 0.6314(12) 0.5006(6) 0.4074(9) 0.059(3) Uani 1 1 d . . .
O25 O 0.7140(10) 0.0381(6) 0.7106(7) 0.043(2) Uani 1 1 d . . .
O26 O 0.491(2) -0.0233(8) 0.1040(11) 0.111(6) Uani 1 1 d . . .

loop_
_atom_site_aniso_label
_atom_site_aniso_U_11
_atom_site_aniso_U_22
_atom_site_aniso_U_33
_atom_site_aniso_U_23
_atom_site_aniso_U_13
_atom_site_aniso_U_12
U1 0.0125(2) 0.0247(3) 0.0115(2) 0.00095(17) 0.00415(16) 0.00062(17)
U2 0.0119(2) 0.0275(3) 0.0130(2) 0.00283(18) 0.00418(16) 0.00031(18)
Co1 0.0324(14) 0.0253(13) 0.0278(13) 0.0025(11) 0.0063(11) 0.0023(11)
Co2 0.0233(9) 0.0239(9) 0.0323(9) 0.0019(7) 0.0105(7) -0.0007(7)
Cr1 0.0180(10) 0.0291(11) 0.0197(10) 0.0046(8) 0.0070(8) 0.0001(8)
Cr2 0.0157(9) 0.0257(10) 0.0170(9) 0.0010(8) 0.0060(7) -0.0005(8)
Cr3 0.0225(10) 0.0255(11) 0.0220(10) 0.0022(8) 0.0064(8) 0.0007(8)
O1 0.020(4) 0.042(5) 0.012(4) 0.003(4) 0.002(3) 0.001(4)
O2 0.023(4) 0.034(5) 0.039(5) 0.004(4) 0.013(4) 0.006(4)
O3 0.037(5) 0.033(5) 0.024(5) -0.002(4) 0.008(4) -0.004(4)
O4 0.030(5) 0.023(5) 0.031(5) -0.012(4) 0.005(4) 0.002(4)
O5 0.011(4) 0.027(5) 0.022(4) -0.003(3) 0.005(3) 0.000(3)
O6 0.021(4) 0.031(5) 0.012(4) 0.005(3) 0.006(3) 0.003(3)
O7 0.023(5) 0.039(5) 0.014(4) 0.002(4) -0.001(3) 0.003(4)
O8 0.015(4) 0.040(5) 0.024(4) -0.003(4) 0.002(4) 0.005(4)
O9 0.022(5) 0.089(8) 0.025(5) -0.004(5) 0.008(4) -0.006(5)
O10 0.027(5) 0.048(6) 0.021(4) -0.008(4) 0.001(4) -0.012(4)
O11 0.038(5) 0.025(5) 0.047(6) 0.010(4) 0.024(4) -0.002(4)
O12 0.026(5) 0.032(5) 0.036(5) 0.008(4) 0.009(4) 0.011(4)
O13 0.017(4) 0.059(6) 0.033(5) -0.004(5) 0.011(4) -0.005(4)
O14 0.035(5) 0.056(6) 0.011(4) 0.006(4) 0.002(4) -0.016(4)
O15 0.017(5) 0.078(7) 0.014(4) 0.018(4) 0.001(4) 0.009(4)
O16 0.074(8) 0.021(5) 0.057(7) 0.006(5) 0.003(6) -0.008(5)
O17 0.059(7) 0.037(6) 0.084(8) -0.001(6) 0.030(6) 0.003(5)
O18 0.017(4) 0.039(5) 0.030(5) -0.003(4) 0.000(4) -0.004(4)
O19 0.032(6) 0.025(5) 0.090(8) -0.002(5) 0.024(5) -0.005(4)
O20 0.047(6) 0.041(6) 0.040(6) 0.009(5) 0.024(5) 0.004(5)
O21 0.059(7) 0.029(6) 0.051(6) -0.006(5) 0.006(5) 0.000(5)
O22 0.055(7) 0.036(6) 0.050(6) -0.015(5) 0.013(5) -0.020(5)
O23 0.052(6) 0.043(6) 0.034(5) -0.001(5) -0.002(5) 0.019(5)
O24 0.076(8) 0.043(6) 0.075(8) -0.002(6) 0.049(7) -0.005(6)
O25 0.051(6) 0.045(6) 0.032(5) -0.002(4) 0.013(5) -0.003(5)
O26 0.195(17) 0.070(10) 0.079(10) -0.007(8) 0.057(11) 0.028(10)

loop_
_atom_type_symbol
_atom_type_description
_atom_type_scat_dispersion_real
_atom_type_scat_dispersion_imag
_atom_type_scat_source
O O 0.0106 0.0060 'International Tables Vol C Tables 4.2.6.8 and 6.1.1.4'
Cr Cr 0.3209 0.6236 'International Tables Vol C Tables 4.2.6.8 and 6.1.1.4'
Co Co 0.3494 0.9721 'International Tables Vol C Tables 4.2.6.8 and 6.1.1.4'
U U -9.6767 9.6646 'International Tables Vol C Tables 4.2.6.8 and 6.1.1.4'

loop_
_geom_angle_atom_site_label_1
_geom_angle_atom_site_label_2
_geom_angle_atom_site_label_3
_geom_angle
_geom_angle_site_symmetry_1
_geom_angle_site_symmetry_3
O4 U1 O1 178.5(4) . .
O4 U1 O7 92.5(3) . .
O1 U1 O7 88.0(3) . .
O4 U1 O8 89.4(3) . 4_666
O1 U1 O8 89.4(3) . 4_666
O7 U1 O8 143.7(3) . 4_666
O4 U1 O13 89.4(4) . 1_655
O1 U1 O13 89.4(3) . 1_655
O7 U1 O13 72.7(3) . 1_655
O8 U1 O13 71.1(3) 4_666 1_655
O4 U1 O6 91.7(3) . .
O1 U1 O6 88.9(3) . .
O7 U1 O6 140.0(3) . .
O8 U1 O6 76.1(3) 4_666 .
O13 U1 O6 147.1(3) 1_655 .
O4 U1 O5 89.2(3) . .
O1 U1 O5 92.3(3) . .
O7 U1 O5 74.2(3) . .
O8 U1 O5 142.1(3) 4_666 .
O13 U1 O5 146.8(3) 1_655 .
O6 U1 O5 66.1(2) . .
O4 U1 U2 104.1(3) . .
O1 U1 U2 77.1(2) . .
O7 U1 U2 104.9(2) . .
O8 U1 U2 109.70(19) 4_666 .
O13 U1 U2 166.4(2) 1_655 .
O6 U1 U2 35.92(17) . .
O5 U1 U2 35.01(18) . .
O3 U2 O2 178.6(4) . .
O3 U2 O14 92.8(3) . 4_666
O2 U2 O14 88.0(4) . 4_666
O3 U2 O15 91.5(4) . .
O2 U2 O15 87.2(4) . .
O14 U2 O15 144.9(3) 4_666 .
O3 U2 O9 89.3(4) . 4_566
O2 U2 O9 89.8(4) . 4_566
O14 U2 O9 73.2(3) 4_666 4_566
O15 U2 O9 72.1(3) . 4_566
O3 U2 O5 91.2(3) . .
O2 U2 O5 89.0(3) . .
O14 U2 O5 140.2(3) 4_666 .
O15 U2 O5 74.4(3) . .
O9 U2 O5 146.5(3) 4_566 .
O3 U2 O6 91.5(3) . .
O2 U2 O6 89.9(3) . .
O14 U2 O6 74.3(3) 4_666 .
O15 U2 O6 140.4(3) . .
O9 U2 O6 147.4(3) 4_566 .
O5 U2 O6 66.1(2) . .
O3 U2 U1 105.2(3) . .
O2 U2 U1 75.7(3) . .
O14 U2 U1 106.2(2) 4_666 .
O15 U2 U1 106.2(2) . .
O9 U2 U1 165.5(3) 4_566 .
O5 U2 U1 35.30(17) . .
O6 U2 U1 35.58(17) . .
O23 Co1 O23 179.998(2) . 3_666
O23 Co1 O24 89.6(4) . .
O23 Co1 O24 90.4(4) 3_666 .
O23 Co1 O24 90.4(4) . 3_666
O23 Co1 O24 89.6(4) 3_666 3_666
O24 Co1 O24 179.999(2) . 3_666
O23 Co1 O22 85.9(4) . .
O23 Co1 O22 94.1(4) 3_666 .
O24 Co1 O22 92.0(4) . .
O24 Co1 O22 88.0(4) 3_666 .
O23 Co1 O22 94.1(4) . 3_666
O23 Co1 O22 85.9(4) 3_666 3_666
O24 Co1 O22 88.0(4) . 3_666
O24 Co1 O22 92.0(4) 3_666 3_666
O22 Co1 O22 179.999(1) . 3_666
O11 Co2 O21 91.3(4) 3_656 .
O11 Co2 O12 90.8(3) 3_656 .
O21 Co2 O12 88.5(4) . .
O11 Co2 O19 86.3(4) 3_656 .
O21 Co2 O19 91.7(4) . .
O12 Co2 O19 177.0(4) . .
O11 Co2 O20 177.4(4) 3_656 .
O21 Co2 O20 91.2(4) . .
O12 Co2 O20 88.3(4) . .
O19 Co2 O20 94.6(4) . .
O11 Co2 O18 85.5(3) 3_656 .
O21 Co2 O18 176.0(4) . .
O12 Co2 O18 89.1(3) . .
O19 Co2 O18 90.5(4) . .
O20 Co2 O18 92.0(3) . .
O17 Cr1 O13 110.9(5) . .
O17 Cr1 O14 110.8(5) . .
O13 Cr1 O14 107.6(5) . .
O17 Cr1 O15 111.3(5) . .
O13 Cr1 O15 108.2(4) . .
O14 Cr1 O15 107.9(4) . .
O16 Cr2 O9 111.0(6) . .
O16 Cr2 O7 110.1(5) . .
O9 Cr2 O7 109.4(4) . .
O16 Cr2 O8 109.5(5) . .
O9 Cr2 O8 108.7(5) . .
O7 Cr2 O8 108.2(4) . .
O10 Cr3 O11 109.2(4) . .
O10 Cr3 O12 110.4(4) . .
O11 Cr3 O12 108.3(4) . .
O10 Cr3 O6 110.2(4) . .
O11 Cr3 O6 109.7(4) . .
O12 Cr3 O6 108.9(4) . .
U2 O5 U1 109.7(3) . .
Cr3 O6 U1 124.2(4) . .
Cr3 O6 U2 125.3(4) . .
U1 O6 U2 108.5(3) . .
Cr2 O7 U1 140.9(5) . .
Cr2 O8 U1 141.4(5) . 4_565
Cr2 O9 U2 173.4(6) . 4_665
Cr3 O11 Co2 154.8(5) . 3_656
Cr3 O12 Co2 143.7(5) . .
Cr1 O13 U1 144.1(5) . 1_455
Cr1 O14 U2 147.9(5) . 4_565
Cr1 O15 U2 146.6(5) . .

loop_
_geom_bond_atom_site_label_1
_geom_bond_atom_site_label_2
_geom_bond_distance
_geom_bond_site_symmetry_2
U1 O4 1.760(8) .
U1 O1 1.767(9) .
U1 O7 2.359(7) .
U1 O8 2.360(8) 4_666
U1 O13 2.382(8) 1_655
U1 O6 2.384(7) .
U1 O5 2.385(7) .
U2 O3 1.785(9) .
U2 O2 1.785(9) .
U2 O14 2.336(8) 4_666
U2 O15 2.349(8) .
U2 O9 2.358(9) 4_566
U2 O5 2.367(7) .
U2 O6 2.403(7) .
Co1 O23 2.045(9) .
Co1 O23 2.045(9) 3_666
Co1 O24 2.099(10) .
Co1 O24 2.099(10) 3_666
Co1 O22 2.130(9) .
Co1 O22 2.130(9) 3_666
Co2 O11 2.056(8) 3_656
Co2 O21 2.057(9) .
Co2 O12 2.066(8) .
Co2 O19 2.072(9) .
Co2 O20 2.099(9) .
Co2 O18 2.118(8) .
Cr1 O17 1.573(10) .
Cr1 O13 1.638(8) .
Cr1 O14 1.660(8) .
Cr1 O15 1.674(8) .
Cr2 O16 1.582(9) .
Cr2 O9 1.641(9) .
Cr2 O7 1.668(8) .
Cr2 O8 1.669(8) .
Cr3 O10 1.593(8) .
Cr3 O11 1.621(8) .
Cr3 O12 1.650(8) .
Cr3 O6 1.762(7) .
O8 U1 2.359(8) 4_565
O9 U2 2.358(9) 4_665
O11 Co2 2.057(8) 3_656
O13 U1 2.382(8) 1_455
O14 U2 2.336(8) 4_565
